data_1552377
loop_
_publ_author_name
'Weis, Philippe'
'R\"ohner, David C.'
'Prediger, Richard'
'Butschke, Burkhard'
'Scherer, Harald'
'Weber, Stefan'
'Krossing, Ingo'

_publ_section_title
;
 First Experimental Evidence for the Elusive Tetrahedral Cations [EP3]+ in
 the Condensed Phase
;
_journal_name_full 'Chemical Science'
_journal_paper_doi 10.1039/C9SC03915E
_journal_year 2019
_chemical_formula_moiety 'C24 Al2 F55 O6, Cl3 S'
_chemical_formula_sum 'C24 Al2 Cl3 F55 O6 S'
_chemical_formula_weight 1621.55
_space_group_crystal_system triclinic
_space_group_IT_number 2
_space_group_name_Hall '-P 1'
_space_group_name_H-M_alt 'P -1'
_symmetry_space_group_name_Hall '-P 1'
_symmetry_space_group_name_H-M 'P -1'
_audit_creation_method SHELXL-2018/3
_audit_update_record
;
2019-02-20 deposited with the CCDC.    2019-10-07 downloaded from the CCDC.
;
_cell_angle_alpha 84.132(2)
_cell_angle_beta 73.214(2)
_cell_angle_gamma 81.787(2)
_cell_formula_units_Z 2
_cell_length_a 12.9940(6)
_cell_length_b 13.8170(7)
_cell_length_c 13.8774(7)
_cell_measurement_reflns_used 9921
_cell_measurement_temperature 100(2)
_cell_measurement_theta_max 31.731
_cell_measurement_theta_min 2.239
_cell_volume 2356.0(2)
_computing_cell_refinement 'SAINT V8.34A'
_computing_data_collection 'APEX2 v2014.11-0'
_computing_data_reduction 'SAINT V8.34A'
_computing_publication_material ShelXle-786
_computing_structure_refinement 'SHELXL-2014/7 (Sheldrick, 2014)'
_computing_structure_solution 'SHELXT-2014/5, Sheldrick, 2014'
_diffrn_ambient_temperature 100(2)
_diffrn_measured_fraction_theta_full 0.995
_diffrn_measured_fraction_theta_max 0.784
_diffrn_measurement_device_type 'Bruker Apex II Quazar'
_diffrn_measurement_method 'omega and phi scans'
_diffrn_radiation_type MoK\a
_diffrn_radiation_wavelength 0.71073
_diffrn_reflns_av_unetI/netI 0.0332
_diffrn_reflns_Laue_measured_fraction_full 0.995
_diffrn_reflns_Laue_measured_fraction_max 0.784
_diffrn_reflns_limit_h_max 20
_diffrn_reflns_limit_h_min -18
_diffrn_reflns_limit_k_max 21
_diffrn_reflns_limit_k_min -20
_diffrn_reflns_limit_l_max 20
_diffrn_reflns_limit_l_min 0
_diffrn_reflns_number 15040
_diffrn_reflns_point_group_measured_fraction_full 0.995
_diffrn_reflns_point_group_measured_fraction_max 0.784
_diffrn_reflns_theta_full 25.242
_diffrn_reflns_theta_max 33.957
_diffrn_reflns_theta_min 1.492
_diffrn_source 'INCOATEC Mo Microsource'
_exptl_absorpt_coefficient_mu 0.537
_exptl_absorpt_correction_T_max 0.746691
_exptl_absorpt_correction_T_min 0.521592
_exptl_absorpt_correction_type multi-scan
_exptl_absorpt_process_details TWINABS-2012/1
_exptl_crystal_colour colorless
_exptl_crystal_density_diffrn 2.286
_exptl_crystal_description block
_exptl_crystal_F_000 1560
_exptl_crystal_size_max 0.50
_exptl_crystal_size_mid 0.40
_exptl_crystal_size_min 0.20
_refine_diff_density_max 1.116
_refine_diff_density_min -0.786
_refine_diff_density_rms 0.134
_refine_ls_extinction_method none
_refine_ls_goodness_of_fit_ref 1.078
_refine_ls_hydrogen_treatment undef
_refine_ls_matrix_type full
_refine_ls_number_parameters 1172
_refine_ls_number_reflns 15040
_refine_ls_number_restraints 16012
_refine_ls_restrained_S_all 0.919
_refine_ls_R_factor_all 0.0843
_refine_ls_R_factor_gt 0.0644
_refine_ls_shift/su_max 0.001
_refine_ls_shift/su_mean 0.000
_refine_ls_structure_factor_coef Fsqd
_refine_ls_weighting_details 'w=1/[\s^2^(Fo^2^)+(0.1494P)^2^] where P=(Fo^2^+2Fc^2^)/3'
_refine_ls_weighting_scheme calc
_refine_ls_wR_factor_gt 0.1905
_refine_ls_wR_factor_ref 0.2102
_reflns_Friedel_coverage 0.000
_reflns_number_gt 11339
_reflns_number_total 15040
_reflns_threshold_expression 'I > 2\s(I)'
_cod_data_source_file c9sc03915e2.cif
_cod_data_source_block twin5dk
_cod_database_code 1552377
_shelx_shelxl_version_number 2018/3
_shelx_space_group_comment
;
The symmetry employed for this shelxl refinement is uniquely defined
by the following loop, which should always be used as a source of
symmetry information in preference to the above space-group names.
They are only intended as comments.
;

loop_
_space_group_symop_operation_xyz
'x, y, z'
'-x, -y, -z'

loop_
_atom_site_label
_atom_site_type_symbol
_atom_site_fract_x
_atom_site_fract_y
_atom_site_fract_z
_atom_site_U_iso_or_equiv
_atom_site_adp_type
_atom_site_occupancy
_atom_site_site_symmetry_order
_atom_site_calc_flag
_atom_site_refinement_flags_posn
_atom_site_refinement_flags_adp
_atom_site_refinement_flags_occupancy
_atom_site_disorder_assembly
_atom_site_disorder_group
Al1 Al 0.93038(5) 0.08601(4) 0.43076(5) 0.01434(13) Uani 1 1 d . . . . .
F1 F 1.000000 0.000000 0.500000 0.0199(4) Uani 1 2 d S . P B .
Al2 Al 0.55477(5) 0.40639(5) 0.07369(5) 0.01742(14) Uani 1 1 d . . . . .
F2 F 0.500000 0.500000 0.000000 0.0289(5) Uani 1 2 d S . P C .
S1_11 S 0.25991(6) 0.30119(6) 0.78147(7) 0.03525(19) Uani 0.9171(16) 1 d D . P A 1
Cl1_11 Cl 0.17806(8) 0.22444(8) 0.89694(7) 0.0479(2) Uani 0.9171(16) 1 d D . P A 1
Cl2_11 Cl 0.14920(10) 0.36112(9) 0.71632(10) 0.0627(3) Uani 0.9171(16) 1 d D . P A 1
Cl3_11 Cl 0.34493(9) 0.20200(10) 0.69120(11) 0.0720(4) Uani 0.9171(16) 1 d D . P A 1
S1_12 S 0.2395(13) 0.2132(11) 0.7086(11) 0.078(4) Uani 0.0829(16) 1 d D . P A 2
Cl1_12 Cl 0.3473(17) 0.1486(19) 0.7732(15) 0.114(8) Uani 0.0829(16) 1 d D . P A 2
Cl2_12 Cl 0.1562(11) 0.3136(9) 0.7986(10) 0.0627(3) Uani 0.0829(16) 1 d D . P A 2
Cl3_12 Cl 0.3300(17) 0.2818(11) 0.5927(10) 0.083(5) Uani 0.0829(16) 1 d D . P A 2
O1_1 O 0.96077(15) 0.02676(13) 0.32258(12) 0.0241(3) Uani 1 1 d D U . . .
C1_1 C 0.97448(18) 0.03474(17) 0.22160(16) 0.0206(4) Uani 1 1 d D U . . .
C2_1 C 1.0085(2) -0.07044(19) 0.18414(19) 0.0280(5) Uani 1 1 d D U . . .
F1_1 F 0.94607(16) -0.13327(12) 0.24378(13) 0.0370(4) Uani 1 1 d D U . . .
F2_1 F 0.99932(16) -0.07440(13) 0.09095(12) 0.0364(4) Uani 1 1 d D U . . .
F3_1 F 1.11065(15) -0.10071(14) 0.18264(15) 0.0398(4) Uani 1 1 d D U . . .
C3_1 C 1.0641(2) 0.1009(2) 0.16792(19) 0.0283(5) Uani 1 1 d D U . . .
F4_1 F 1.02618(15) 0.19540(12) 0.17638(13) 0.0351(4) Uani 1 1 d D U . . .
F5_1 F 1.14557(14) 0.08286(15) 0.20854(14) 0.0379(4) Uani 1 1 d D U . . .
F6_1 F 1.10357(15) 0.08613(16) 0.06911(13) 0.0407(4) Uani 1 1 d D U . . .
C4_1 C 0.8672(2) 0.07839(19) 0.19771(18) 0.0268(5) Uani 1 1 d D U . . .
F7_1 F 0.82019(13) 0.15292(13) 0.25439(13) 0.0345(4) Uani 1 1 d D U . . .
F8_1 F 0.88193(15) 0.11008(14) 0.10114(12) 0.0363(4) Uani 1 1 d D U . . .
F9_1 F 0.79728(13) 0.01158(14) 0.21833(14) 0.0377(4) Uani 1 1 d D U . . .
O1_2 O 0.9879(7) 0.1935(4) 0.4123(6) 0.0211(7) Uani 0.800(3) 1 d D U P B 1
C1_2 C 0.9762(3) 0.2872(3) 0.4400(3) 0.0201(4) Uani 0.800(3) 1 d D U P B 1
C2_2 C 1.0895(3) 0.3229(2) 0.4054(3) 0.0309(7) Uani 0.800(3) 1 d D U P B 1
F1_2 F 1.14247(19) 0.29596(18) 0.3122(2) 0.0408(6) Uani 0.800(3) 1 d D U P B 1
F2_2 F 1.0832(5) 0.4211(4) 0.4034(4) 0.0438(9) Uani 0.800(3) 1 d D U P B 1
F3_2 F 1.14819(19) 0.28425(17) 0.4673(2) 0.0458(6) Uani 0.800(3) 1 d D U P B 1
C3_2 C 0.9299(3) 0.2917(3) 0.5561(3) 0.0354(8) Uani 0.800(3) 1 d D U P B 1
F4_2 F 0.8229(2) 0.29203(19) 0.5842(2) 0.0494(7) Uani 0.800(3) 1 d D U P B 1
F5_2 F 0.9747(3) 0.2141(2) 0.6013(3) 0.0517(8) Uani 0.800(3) 1 d D U P B 1
F6_2 F 0.9540(5) 0.3713(4) 0.5897(6) 0.0504(11) Uani 0.800(3) 1 d D U P B 1
C4_2 C 0.8992(3) 0.3533(2) 0.3875(3) 0.0321(7) Uani 0.800(3) 1 d D U P B 1
F7_2 F 0.8125(3) 0.3097(3) 0.3921(3) 0.0463(8) Uani 0.800(3) 1 d D U P B 1
F8_2 F 0.8639(8) 0.4399(3) 0.4288(8) 0.0458(6) Uani 0.800(3) 1 d D U P B 1
F9_2 F 0.9502(2) 0.37272(18) 0.28924(18) 0.0469(6) Uani 0.800(3) 1 d D U P B 1
O1_3 O 0.79903(13) 0.09922(13) 0.50107(15) 0.0256(4) Uani 1 1 d D U . . .
C1_3 C 0.70411(16) 0.06276(16) 0.54782(17) 0.0200(4) Uani 1 1 d D U . . .
C2_3 C 0.72129(19) -0.05110(17) 0.55449(19) 0.0254(4) Uani 1 1 d D U . . .
F1_3 F 0.77221(14) -0.08422(12) 0.62345(14) 0.0350(4) Uani 1 1 d D U . . .
F2_3 F 0.62929(13) -0.09025(12) 0.57770(13) 0.0316(3) Uani 1 1 d D U . . .
F3_3 F 0.78386(15) -0.08349(12) 0.46719(14) 0.0396(4) Uani 1 1 d D U . . .
C3_3 C 0.62146(19) 0.10049(19) 0.48675(19) 0.0269(5) Uani 1 1 d D U . . .
F4_3 F 0.62647(15) 0.19374(13) 0.45660(15) 0.0408(4) Uani 1 1 d D U . . .
F5_3 F 0.64009(15) 0.04977(14) 0.40573(12) 0.0370(4) Uani 1 1 d D U . . .
F6_3 F 0.51987(12) 0.09115(13) 0.54220(14) 0.0330(4) Uani 1 1 d D U . . .
C4_3 C 0.66127(19) 0.10030(19) 0.65496(19) 0.0264(5) Uani 1 1 d D U . . .
F7_3 F 0.62078(14) 0.19494(12) 0.65099(14) 0.0353(4) Uani 1 1 d D U . . .
F8_3 F 0.58171(14) 0.05190(14) 0.71374(12) 0.0363(4) Uani 1 1 d D U . . .
F9_3 F 0.73966(15) 0.09268(14) 0.69963(14) 0.0392(4) Uani 1 1 d D U . . .
O1_4 O 0.4893(2) 0.4252(2) 0.1996(2) 0.0263(5) Uani 0.708(2) 1 d D U P C 1
C1_4 C 0.4917(4) 0.4509(4) 0.2908(3) 0.0225(6) Uani 0.708(2) 1 d D U P C 1
C2_4 C 0.4691(6) 0.5638(4) 0.2962(5) 0.0341(7) Uani 0.708(2) 1 d D U P C 1
F1_4 F 0.5265(3) 0.6065(2) 0.2105(3) 0.0469(8) Uani 0.708(2) 1 d D U P C 1
F2_4 F 0.4968(3) 0.5968(3) 0.3733(3) 0.0439(8) Uani 0.708(2) 1 d D U P C 1
F3_4 F 0.3663(6) 0.5956(9) 0.3066(8) 0.0472(14) Uani 0.708(2) 1 d D U P C 1
C3_4 C 0.4004(3) 0.4034(3) 0.3730(3) 0.0358(9) Uani 0.708(2) 1 d D U P C 1
F4_4 F 0.4310(3) 0.3076(2) 0.3870(3) 0.0525(7) Uani 0.708(2) 1 d D U P C 1
F5_4 F 0.3108(2) 0.4119(3) 0.3438(2) 0.0525(7) Uani 0.708(2) 1 d D U P C 1
F6_4 F 0.3774(3) 0.4440(3) 0.4615(2) 0.0516(8) Uani 0.708(2) 1 d D U P C 1
C4_4 C 0.6024(5) 0.4161(5) 0.3119(5) 0.0276(6) Uani 0.708(2) 1 d D U P C 1
F7_4 F 0.6399(4) 0.3278(3) 0.2796(3) 0.0357(8) Uani 0.708(2) 1 d D U P C 1
F8_4 F 0.5975(3) 0.4118(5) 0.4096(4) 0.0329(8) Uani 0.708(2) 1 d D U P C 1
F9_4 F 0.6774(4) 0.4756(4) 0.2642(3) 0.0367(9) Uani 0.708(2) 1 d D U P C 1
O1_5 O 0.5118(3) 0.3092(2) 0.0382(3) 0.0255(7) Uani 0.794(4) 1 d D U P C 1
C1_5 C 0.5069(3) 0.2112(3) 0.0467(3) 0.0209(5) Uani 0.794(4) 1 d D U P C 1
C2_5 C 0.4004(4) 0.1859(4) 0.1235(4) 0.0433(11) Uani 0.794(4) 1 d D U P C 1
F1_5 F 0.4083(4) 0.1914(3) 0.2177(2) 0.0824(13) Uani 0.794(4) 1 d D U P C 1
F2_5 F 0.3821(7) 0.0957(4) 0.1145(7) 0.075(2) Uani 0.794(4) 1 d D U P C 1
F3_5 F 0.3146(2) 0.2441(3) 0.1124(3) 0.0722(13) Uani 0.794(4) 1 d D U P C 1
C3_5 C 0.5085(4) 0.1821(3) -0.0597(3) 0.0406(9) Uani 0.794(4) 1 d D U P C 1
F4_5 F 0.5845(3) 0.2235(3) -0.1292(2) 0.0603(9) Uani 0.794(4) 1 d D U P C 1
F5_5 F 0.4159(3) 0.2137(2) -0.0782(3) 0.0573(9) Uani 0.794(4) 1 d D U P C 1
F6_5 F 0.5355(4) 0.0856(2) -0.0664(3) 0.0715(13) Uani 0.794(4) 1 d D U P C 1
C4_5 C 0.6051(4) 0.1550(3) 0.0777(3) 0.0344(9) Uani 0.794(4) 1 d D U P C 1
F7_5 F 0.6948(2) 0.1537(3) 0.0025(3) 0.0610(10) Uani 0.794(4) 1 d D U P C 1
F8_5 F 0.5904(6) 0.0633(3) 0.1139(4) 0.0429(10) Uani 0.794(4) 1 d D U P C 1
F9_5 F 0.6255(3) 0.1996(2) 0.1507(3) 0.0585(9) Uani 0.794(4) 1 d D U P C 1
O1_6 O 0.6880(3) 0.4132(3) 0.0503(3) 0.0281(7) Uani 0.708(2) 1 d D U P C 1
C1_6 C 0.7843(4) 0.4321(3) -0.0153(3) 0.0230(7) Uani 0.708(2) 1 d D U P C 1
C2_6 C 0.7757(3) 0.5417(3) -0.0515(3) 0.0314(8) Uani 0.708(2) 1 d D U P C 1
F1_6 F 0.7212(2) 0.5574(3) -0.1195(2) 0.0487(7) Uani 0.708(2) 1 d D U P C 1
F2_6 F 0.8698(8) 0.5764(9) -0.0872(7) 0.0524(11) Uani 0.708(2) 1 d D U P C 1
F3_6 F 0.7182(4) 0.5951(3) 0.0273(4) 0.0525(11) Uani 0.708(2) 1 d D U P C 1
C3_6 C 0.8698(3) 0.4076(3) 0.0440(3) 0.0357(9) Uani 0.708(2) 1 d D U P C 1
F4_6 F 0.8563(13) 0.3251(8) 0.1012(5) 0.0538(8) Uani 0.708(2) 1 d D U P C 1
F5_6 F 0.8639(3) 0.4781(3) 0.1049(2) 0.0473(7) Uani 0.708(2) 1 d D U P C 1
F6_6 F 0.9702(6) 0.4005(10) -0.0185(11) 0.0495(14) Uani 0.708(2) 1 d D U P C 1
C4_6 C 0.8153(4) 0.3674(4) -0.1047(4) 0.0472(11) Uani 0.708(2) 1 d D U P C 1
F7_6 F 0.8559(4) 0.2763(3) -0.0792(4) 0.0816(15) Uani 0.708(2) 1 d D U P C 1
F8_6 F 0.8918(4) 0.4034(4) -0.1821(3) 0.0710(13) Uani 0.708(2) 1 d D U P C 1
F9_6 F 0.7306(3) 0.3614(3) -0.1367(3) 0.0615(10) Uani 0.708(2) 1 d D U P C 1
O1_7 O 0.6936(6) 0.3907(5) 0.0129(7) 0.0216(15) Uani 0.292(2) 1 d D U P C 2
C1_7 C 0.7894(9) 0.4257(8) -0.0342(8) 0.0230(7) Uani 0.292(2) 1 d D U P C 2
C2_7 C 0.8833(6) 0.3573(6) -0.0063(7) 0.0290(15) Uani 0.292(2) 1 d D U P C 2
F1_7 F 0.860(3) 0.332(2) 0.0918(12) 0.0538(8) Uani 0.292(2) 1 d D U P C 2
F2_7 F 0.9745(16) 0.399(2) -0.033(3) 0.0495(14) Uani 0.292(2) 1 d D U P C 2
F3_7 F 0.9004(11) 0.2756(8) -0.0535(12) 0.0816(15) Uani 0.292(2) 1 d D U P C 2
C3_7 C 0.8032(7) 0.4344(7) -0.1473(6) 0.0370(18) Uani 0.292(2) 1 d D U P C 2
F4_7 F 0.7377(6) 0.5096(6) -0.1719(6) 0.0470(17) Uani 0.292(2) 1 d D U P C 2
F5_7 F 0.7826(7) 0.3553(6) -0.1808(6) 0.0491(18) Uani 0.292(2) 1 d D U P C 2
F6_7 F 0.9048(7) 0.4453(6) -0.2021(6) 0.0445(19) Uani 0.292(2) 1 d D U P C 2
C4_7 C 0.7914(7) 0.5303(6) -0.0010(7) 0.0311(16) Uani 0.292(2) 1 d D U P C 2
F7_7 F 0.6952(10) 0.5799(9) 0.0091(11) 0.0525(11) Uani 0.292(2) 1 d D U P C 2
F8_7 F 0.863(2) 0.576(2) -0.0721(19) 0.0524(11) Uani 0.292(2) 1 d D U P C 2
F9_7 F 0.8149(6) 0.5283(5) 0.0858(5) 0.0445(16) Uani 0.292(2) 1 d D U P C 2
O1_8 O 0.981(3) 0.1889(15) 0.421(3) 0.0211(7) Uani 0.200(3) 1 d D U P B 2
C1_8 C 0.9700(10) 0.2821(13) 0.4466(10) 0.0201(4) Uani 0.200(3) 1 d D U P B 2
C2_8 C 0.9749(10) 0.2869(10) 0.5564(10) 0.0354(8) Uani 0.200(3) 1 d D U P B 2
F1_8 F 1.0736(9) 0.2633(8) 0.5655(10) 0.062(3) Uani 0.200(3) 1 d D U P B 2
F2_8 F 0.932(2) 0.3755(14) 0.588(3) 0.0504(11) Uani 0.200(3) 1 d D U P B 2
F3_8 F 0.9144(13) 0.2208(9) 0.6139(9) 0.052(3) Uani 0.200(3) 1 d D U P B 2
C3_8 C 0.8607(8) 0.3388(9) 0.4384(9) 0.032(2) Uani 0.200(3) 1 d D U P B 2
F4_8 F 0.8469(12) 0.3158(14) 0.3514(10) 0.051(4) Uani 0.200(3) 1 d D U P B 2
F5_8 F 0.7789(6) 0.3163(6) 0.5127(8) 0.041(2) Uani 0.200(3) 1 d D U P B 2
F6_8 F 0.862(3) 0.4357(12) 0.433(3) 0.0458(6) Uani 0.200(3) 1 d D U P B 2
C4_8 C 1.0624(9) 0.3370(9) 0.3772(9) 0.0309(7) Uani 0.200(3) 1 d D U P B 2
F7_8 F 1.0493(10) 0.3583(9) 0.2863(7) 0.060(3) Uani 0.200(3) 1 d D U P B 2
F8_8 F 1.068(2) 0.4170(16) 0.420(2) 0.0438(9) Uani 0.200(3) 1 d D U P B 2
F9_8 F 1.1563(7) 0.2804(7) 0.3602(9) 0.0408(6) Uani 0.200(3) 1 d D U P B 2
O1_9 O 0.5183(5) 0.4633(6) 0.1772(5) 0.0263(5) Uani 0.292(2) 1 d D U P C 2
C1_9 C 0.4980(10) 0.4643(9) 0.2779(8) 0.0225(6) Uani 0.292(2) 1 d D U P C 2
C2_9 C 0.4064(8) 0.4013(8) 0.3339(7) 0.0358(9) Uani 0.292(2) 1 d D U P C 2
F1_9 F 0.3287(6) 0.4168(7) 0.2897(6) 0.0525(7) Uani 0.292(2) 1 d D U P C 2
F2_9 F 0.3627(8) 0.4250(8) 0.4303(6) 0.0516(8) Uani 0.292(2) 1 d D U P C 2
F3_9 F 0.4476(7) 0.3057(5) 0.3330(7) 0.0525(7) Uani 0.292(2) 1 d D U P C 2
C3_9 C 0.6001(11) 0.4234(12) 0.3117(11) 0.0276(6) Uani 0.292(2) 1 d D U P C 2
F4_9 F 0.6674(11) 0.4916(10) 0.2892(10) 0.0367(9) Uani 0.292(2) 1 d D U P C 2
F5_9 F 0.6542(12) 0.3480(8) 0.2588(9) 0.0357(8) Uani 0.292(2) 1 d D U P C 2
F6_9 F 0.5734(11) 0.4016(13) 0.4106(10) 0.0329(8) Uani 0.292(2) 1 d D U P C 2
C4_9 C 0.4640(14) 0.5736(10) 0.3003(11) 0.0341(7) Uani 0.292(2) 1 d D U P C 2
F7_9 F 0.5318(9) 0.6315(7) 0.2386(8) 0.0469(8) Uani 0.292(2) 1 d D U P C 2
F8_9 F 0.4624(9) 0.5861(9) 0.3939(9) 0.0439(8) Uani 0.292(2) 1 d D U P C 2
F9_9 F 0.3659(16) 0.604(2) 0.291(2) 0.0472(14) Uani 0.292(2) 1 d D U P C 2
O1_13 O 0.4995(11) 0.3052(8) 0.0773(9) 0.024(2) Uani 0.206(4) 1 d D U P C 3
C1_13 C 0.5033(11) 0.2086(10) 0.0632(10) 0.0209(5) Uani 0.206(4) 1 d D U P C 3
C2_13 C 0.5839(11) 0.1463(10) 0.1162(12) 0.045(3) Uani 0.206(4) 1 d D U P C 3
F1_13 F 0.6760(10) 0.1842(10) 0.078(2) 0.126(9) Uani 0.206(4) 1 d D U P C 3
F2_13 F 0.601(3) 0.0536(12) 0.093(2) 0.062(7) Uani 0.206(4) 1 d D U P C 3
F3_13 F 0.5473(13) 0.1566(9) 0.2129(10) 0.080(5) Uani 0.206(4) 1 d D U P C 3
C3_13 C 0.3862(12) 0.1861(12) 0.1224(12) 0.053(4) Uani 0.206(4) 1 d D U P C 3
F4_13 F 0.3257(10) 0.2231(12) 0.0632(11) 0.0722(13) Uani 0.206(4) 1 d D U P C 3
F5_13 F 0.3522(10) 0.2399(9) 0.2007(9) 0.074(3) Uani 0.206(4) 1 d D U P C 3
F6_13 F 0.378(2) 0.0929(12) 0.145(2) 0.063(6) Uani 0.206(4) 1 d D U P C 3
C4_13 C 0.5249(13) 0.1775(12) -0.0445(10) 0.0406(9) Uani 0.206(4) 1 d D U P C 3
F7_13 F 0.4751(19) 0.2404(11) -0.1002(11) 0.102(6) Uani 0.206(4) 1 d D U P C 3
F8_13 F 0.4857(15) 0.0913(11) -0.0438(14) 0.0715(13) Uani 0.206(4) 1 d D U P C 3
F9_13 F 0.6306(12) 0.1640(11) -0.0898(14) 0.132(7) Uani 0.206(4) 1 d D U P C 3

loop_
_atom_site_aniso_label
_atom_site_aniso_U_11
_atom_site_aniso_U_22
_atom_site_aniso_U_33
_atom_site_aniso_U_23
_atom_site_aniso_U_13
_atom_site_aniso_U_12
Al1 0.0153(3) 0.0138(3) 0.0143(3) -0.0011(2) -0.0051(2) -0.0007(2)
F1 0.0235(8) 0.0178(8) 0.0205(9) 0.0007(7) -0.0104(7) -0.0012(6)
Al2 0.0158(3) 0.0141(3) 0.0227(3) -0.0009(2) -0.0064(2) -0.0004(2)
F2 0.0206(8) 0.0229(9) 0.0413(12) 0.0129(9) -0.0098(8) -0.0045(7)
S1_11 0.0290(3) 0.0361(4) 0.0402(4) -0.0049(3) -0.0053(3) -0.0097(3)
Cl1_11 0.0534(5) 0.0575(5) 0.0381(4) 0.0027(4) -0.0131(4) -0.0279(4)
Cl2_11 0.0661(6) 0.0506(6) 0.0739(7) 0.0084(5) -0.0332(6) 0.0043(5)
Cl3_11 0.0491(6) 0.0771(8) 0.0772(8) -0.0343(7) 0.0033(5) 0.0112(5)
S1_12 0.095(11) 0.072(9) 0.067(8) -0.004(6) -0.021(7) -0.017(7)
Cl1_12 0.102(13) 0.14(2) 0.078(11) 0.006(11) -0.022(10) 0.038(13)
Cl2_12 0.0661(6) 0.0506(6) 0.0739(7) 0.0084(5) -0.0332(6) 0.0043(5)
Cl3_12 0.138(15) 0.054(7) 0.061(7) 0.012(6) -0.031(8) -0.032(8)
O1_1 0.0388(9) 0.0216(8) 0.0124(7) -0.0009(6) -0.0077(6) -0.0045(7)
C1_1 0.0267(9) 0.0231(10) 0.0125(9) -0.0027(7) -0.0066(8) -0.0008(8)
C2_1 0.0372(12) 0.0284(12) 0.0202(11) -0.0048(9) -0.0113(9) -0.0002(9)
F1_1 0.0611(11) 0.0238(7) 0.0297(8) -0.0010(6) -0.0162(8) -0.0103(7)
F2_1 0.0573(10) 0.0339(9) 0.0203(7) -0.0100(6) -0.0140(7) -0.0001(8)
F3_1 0.0415(9) 0.0382(9) 0.0399(10) -0.0130(8) -0.0176(8) 0.0152(7)
C3_1 0.0295(11) 0.0342(13) 0.0230(11) 0.0010(9) -0.0094(9) -0.0073(9)
F4_1 0.0470(9) 0.0276(8) 0.0326(8) 0.0060(6) -0.0128(7) -0.0123(7)
F5_1 0.0310(8) 0.0506(10) 0.0373(9) 0.0039(8) -0.0164(7) -0.0121(7)
F6_1 0.0402(9) 0.0572(12) 0.0210(7) -0.0002(7) 0.0005(7) -0.0142(8)
C4_1 0.0295(11) 0.0305(12) 0.0208(11) -0.0018(9) -0.0088(9) -0.0010(9)
F7_1 0.0337(8) 0.0339(8) 0.0318(8) -0.0067(7) -0.0068(7) 0.0083(6)
F8_1 0.0418(9) 0.0459(10) 0.0232(7) 0.0031(7) -0.0179(7) 0.0029(7)
F9_1 0.0297(7) 0.0458(10) 0.0404(9) -0.0052(8) -0.0102(7) -0.0113(7)
O1_2 0.0205(14) 0.0145(9) 0.0256(18) -0.0032(10) -0.0010(12) -0.0030(7)
C1_2 0.0225(10) 0.0121(10) 0.0256(11) -0.0016(8) -0.0061(9) -0.0027(7)
C2_2 0.0219(13) 0.0242(14) 0.048(2) -0.0039(13) -0.0097(12) -0.0064(11)
F1_2 0.0339(10) 0.0318(11) 0.0463(15) -0.0012(11) 0.0086(11) -0.0118(8)
F2_2 0.037(2) 0.0206(9) 0.071(3) -0.0035(13) -0.0067(17) -0.0111(9)
F3_2 0.0408(12) 0.0306(11) 0.0795(19) -0.0056(11) -0.0373(13) -0.0040(9)
C3_2 0.051(2) 0.0263(14) 0.0273(13) -0.0059(11) -0.0076(16) -0.0049(16)
F4_2 0.0498(13) 0.0388(13) 0.0447(14) -0.0154(11) 0.0160(11) -0.0085(10)
F5_2 0.090(2) 0.0380(14) 0.0261(13) 0.0023(10) -0.0201(17) 0.0021(17)
F6_2 0.080(3) 0.0365(11) 0.0420(11) -0.0147(10) -0.023(2) -0.0096(14)
C4_2 0.0351(16) 0.0208(14) 0.044(2) -0.0001(14) -0.0185(15) 0.0006(12)
F7_2 0.0319(15) 0.0354(13) 0.080(2) 0.0005(18) -0.0292(15) -0.0043(12)
F8_2 0.0501(11) 0.0184(8) 0.0688(16) -0.0043(9) -0.0220(11) 0.0082(8)
F9_2 0.0764(18) 0.0349(12) 0.0348(12) 0.0106(9) -0.0279(12) -0.0080(11)
O1_3 0.0166(7) 0.0227(8) 0.0339(9) -0.0040(7) -0.0002(6) -0.0036(6)
C1_3 0.0168(8) 0.0194(9) 0.0230(10) -0.0013(8) -0.0050(7) -0.0010(7)
C2_3 0.0245(10) 0.0209(10) 0.0284(12) 0.0011(9) -0.0042(9) -0.0031(8)
F1_3 0.0342(8) 0.0278(8) 0.0440(9) 0.0070(7) -0.0180(7) 0.0015(6)
F2_3 0.0307(7) 0.0264(7) 0.0390(9) 0.0049(6) -0.0097(7) -0.0124(6)
F3_3 0.0470(10) 0.0228(7) 0.0382(9) -0.0071(7) 0.0051(8) -0.0009(7)
C3_3 0.0232(10) 0.0305(12) 0.0268(11) 0.0055(9) -0.0087(9) -0.0047(8)
F4_3 0.0431(9) 0.0298(8) 0.0517(11) 0.0155(8) -0.0221(8) -0.0054(7)
F5_3 0.0431(9) 0.0481(10) 0.0234(7) -0.0024(7) -0.0114(7) -0.0126(8)
F6_3 0.0184(6) 0.0391(9) 0.0424(9) -0.0019(7) -0.0109(6) -0.0023(6)
C4_3 0.0254(10) 0.0269(11) 0.0256(11) -0.0038(9) -0.0056(9) -0.0006(8)
F7_3 0.0344(8) 0.0263(8) 0.0396(9) -0.0106(7) -0.0023(7) 0.0041(6)
F8_3 0.0373(8) 0.0426(9) 0.0226(7) -0.0004(7) 0.0031(6) -0.0090(7)
F9_3 0.0431(9) 0.0459(10) 0.0356(9) -0.0089(8) -0.0215(8) -0.0014(7)
O1_4 0.0206(11) 0.0364(16) 0.0238(12) -0.0079(11) -0.0062(9) -0.0056(9)
C1_4 0.0253(11) 0.0222(17) 0.0210(15) -0.0046(12) -0.0075(11) -0.0016(10)
C2_4 0.0344(14) 0.0271(16) 0.0400(15) -0.0037(12) -0.0114(12) 0.0026(12)
F1_4 0.0559(13) 0.0298(18) 0.058(2) 0.0119(14) -0.0229(15) -0.0106(14)
F2_4 0.051(2) 0.0330(15) 0.056(2) -0.0175(15) -0.0227(18) -0.0056(16)
F3_4 0.0386(9) 0.046(2) 0.054(4) -0.012(2) -0.0156(15) 0.0176(10)
C3_4 0.0369(16) 0.0461(18) 0.025(2) -0.008(2) -0.0011(19) -0.0180(13)
F4_4 0.0707(18) 0.0384(12) 0.0467(18) 0.0034(15) -0.0059(18) -0.0276(12)
F5_4 0.0324(12) 0.087(2) 0.0398(16) -0.0090(18) -0.0013(13) -0.0272(12)
F6_4 0.0480(15) 0.074(2) 0.0290(17) -0.0140(14) 0.0057(12) -0.0225(13)
C4_4 0.0307(11) 0.0270(15) 0.0266(11) -0.0010(10) -0.0118(9) -0.0012(10)
F7_4 0.0421(18) 0.0287(19) 0.033(2) -0.0027(13) -0.0122(16) 0.0108(14)
F8_4 0.037(2) 0.0405(17) 0.0259(8) 0.0003(9) -0.0168(13) -0.0050(15)
F9_4 0.0274(13) 0.044(2) 0.038(2) -0.0003(15) -0.0065(16) -0.0074(13)
O1_5 0.0349(17) 0.0142(10) 0.0297(17) -0.0001(12) -0.0118(16) -0.0052(9)
C1_5 0.0255(10) 0.0146(9) 0.0227(15) 0.0001(10) -0.0064(10) -0.0041(7)
C2_5 0.0309(18) 0.043(3) 0.046(2) 0.017(2) -0.0018(17) -0.0029(17)
F1_5 0.099(3) 0.090(3) 0.0292(14) 0.0130(15) 0.0113(15) 0.011(2)
F2_5 0.048(2) 0.044(2) 0.135(6) 0.045(2) -0.034(3) -0.0289(17)
F3_5 0.0285(11) 0.070(2) 0.081(3) 0.040(2) 0.0187(15) 0.0137(11)
C3_5 0.062(2) 0.0330(15) 0.0309(18) -0.0007(14) -0.0233(15) 0.0008(15)
F4_5 0.0630(17) 0.073(2) 0.0280(12) 0.0117(12) 0.0000(11) 0.0085(15)
F5_5 0.074(2) 0.0518(18) 0.067(2) 0.0023(15) -0.0536(18) -0.0077(14)
F6_5 0.139(4) 0.0329(12) 0.048(2) -0.0202(12) -0.040(3) 0.014(2)
C4_5 0.0374(19) 0.0247(17) 0.044(2) 0.0003(16) -0.0184(16) -0.0013(14)
F7_5 0.0281(11) 0.058(2) 0.086(2) 0.0115(16) -0.0097(13) 0.0077(12)
F8_5 0.052(3) 0.0237(17) 0.060(2) 0.0080(14) -0.0297(18) -0.0030(17)
F9_5 0.080(2) 0.0464(16) 0.073(2) -0.0091(16) -0.0588(19) -0.0048(17)
O1_6 0.0177(11) 0.035(2) 0.0307(18) 0.0051(14) -0.0060(13) -0.0050(12)
C1_6 0.0149(9) 0.0219(12) 0.0311(19) -0.0031(12) -0.0042(12) -0.0019(8)
C2_6 0.0287(16) 0.0255(17) 0.038(2) 0.0060(15) -0.0072(15) -0.0062(13)
F1_6 0.0413(14) 0.0570(19) 0.0465(17) 0.0218(15) -0.0190(13) -0.0057(13)
F2_6 0.0441(16) 0.0487(12) 0.068(3) 0.029(2) -0.0223(18) -0.0270(12)
F3_6 0.075(3) 0.0263(17) 0.045(2) -0.0101(12) -0.0077(15) 0.0174(17)
C3_6 0.0201(14) 0.038(2) 0.049(2) 0.0112(17) -0.0131(15) -0.0055(13)
F4_6 0.0471(14) 0.0426(19) 0.0715(18) 0.0244(14) -0.0270(18) -0.0026(14)
F5_6 0.0490(15) 0.0629(19) 0.0373(14) 0.0001(13) -0.0192(12) -0.0182(14)
F6_6 0.0178(9) 0.0515(12) 0.079(4) -0.005(2) -0.0139(14) -0.0006(9)
C4_6 0.047(2) 0.051(3) 0.046(2) -0.023(2) -0.0072(19) -0.011(2)
F7_6 0.092(4) 0.0348(13) 0.109(4) -0.0368(18) -0.007(3) 0.0035(19)
F8_6 0.062(2) 0.101(4) 0.042(2) -0.029(2) 0.0136(18) -0.024(3)
F9_6 0.062(2) 0.085(3) 0.048(2) -0.0198(19) -0.0146(17) -0.035(2)
O1_7 0.013(2) 0.012(3) 0.035(4) -0.001(3) 0.000(3) -0.0011(19)
C1_7 0.0149(9) 0.0219(12) 0.0311(19) -0.0031(12) -0.0042(12) -0.0019(8)
C2_7 0.025(3) 0.027(4) 0.039(4) -0.007(3) -0.014(3) 0.002(3)
F1_7 0.0471(14) 0.0426(19) 0.0715(18) 0.0244(14) -0.0270(18) -0.0026(14)
F2_7 0.0178(9) 0.0515(12) 0.079(4) -0.005(2) -0.0139(14) -0.0006(9)
F3_7 0.092(4) 0.0348(13) 0.109(4) -0.0368(18) -0.007(3) 0.0035(19)
C3_7 0.042(4) 0.045(5) 0.029(4) 0.001(4) -0.016(3) -0.013(4)
F4_7 0.046(3) 0.059(4) 0.041(4) 0.013(3) -0.025(3) -0.008(3)
F5_7 0.052(4) 0.068(5) 0.034(4) -0.018(4) -0.011(3) -0.022(4)
F6_7 0.056(4) 0.046(4) 0.023(3) -0.003(3) 0.008(3) -0.017(3)
C4_7 0.035(4) 0.026(4) 0.033(4) 0.000(3) -0.008(3) -0.011(3)
F7_7 0.075(3) 0.0263(17) 0.045(2) -0.0101(12) -0.0077(15) 0.0174(17)
F8_7 0.0441(16) 0.0487(12) 0.068(3) 0.029(2) -0.0223(18) -0.0270(12)
F9_7 0.067(4) 0.037(3) 0.034(3) -0.014(3) -0.019(3) -0.002(3)
O1_8 0.0205(14) 0.0145(9) 0.0256(18) -0.0032(10) -0.0010(12) -0.0030(7)
C1_8 0.0225(10) 0.0121(10) 0.0256(11) -0.0016(8) -0.0061(9) -0.0027(7)
C2_8 0.051(2) 0.0263(14) 0.0273(13) -0.0059(11) -0.0076(16) -0.0049(16)
F1_8 0.074(6) 0.044(6) 0.094(9) -0.006(6) -0.063(7) -0.005(5)
F2_8 0.080(3) 0.0365(11) 0.0420(11) -0.0147(10) -0.023(2) -0.0096(14)
F3_8 0.099(9) 0.034(5) 0.028(5) 0.008(4) -0.020(7) -0.022(7)
C3_8 0.025(4) 0.023(4) 0.044(6) 0.000(5) -0.008(4) 0.000(4)
F4_8 0.049(8) 0.051(7) 0.066(7) -0.013(7) -0.042(6) 0.009(7)
F5_8 0.023(3) 0.031(4) 0.060(6) -0.010(4) 0.001(3) 0.001(3)
F6_8 0.0501(11) 0.0184(8) 0.0688(16) -0.0043(9) -0.0220(11) 0.0082(8)
C4_8 0.0219(13) 0.0242(14) 0.048(2) -0.0039(13) -0.0097(12) -0.0064(11)
F7_8 0.073(7) 0.057(7) 0.037(4) 0.003(4) 0.009(4) -0.023(5)
F8_8 0.037(2) 0.0206(9) 0.071(3) -0.0035(13) -0.0067(17) -0.0111(9)
F9_8 0.0339(10) 0.0318(11) 0.0463(15) -0.0012(11) 0.0086(11) -0.0118(8)
O1_9 0.0206(11) 0.0364(16) 0.0238(12) -0.0079(11) -0.0062(9) -0.0056(9)
C1_9 0.0253(11) 0.0222(17) 0.0210(15) -0.0046(12) -0.0075(11) -0.0016(10)
C2_9 0.0369(16) 0.0461(18) 0.025(2) -0.008(2) -0.0011(19) -0.0180(13)
F1_9 0.0324(12) 0.087(2) 0.0398(16) -0.0090(18) -0.0013(13) -0.0272(12)
F2_9 0.0480(15) 0.074(2) 0.0290(17) -0.0140(14) 0.0057(12) -0.0225(13)
F3_9 0.0707(18) 0.0384(12) 0.0467(18) 0.0034(15) -0.0059(18) -0.0276(12)
C3_9 0.0307(11) 0.0270(15) 0.0266(11) -0.0010(10) -0.0118(9) -0.0012(10)
F4_9 0.0274(13) 0.044(2) 0.038(2) -0.0003(15) -0.0065(16) -0.0074(13)
F5_9 0.0421(18) 0.0287(19) 0.033(2) -0.0027(13) -0.0122(16) 0.0108(14)
F6_9 0.037(2) 0.0405(17) 0.0259(8) 0.0003(9) -0.0168(13) -0.0050(15)
C4_9 0.0344(14) 0.0271(16) 0.0400(15) -0.0037(12) -0.0114(12) 0.0026(12)
F7_9 0.0559(13) 0.0298(18) 0.058(2) 0.0119(14) -0.0229(15) -0.0106(14)
F8_9 0.051(2) 0.0330(15) 0.056(2) -0.0175(15) -0.0227(18) -0.0056(16)
F9_9 0.0386(9) 0.046(2) 0.054(4) -0.012(2) -0.0156(15) 0.0176(10)
O1_13 0.021(4) 0.012(3) 0.030(6) 0.006(4) 0.005(5) -0.002(3)
C1_13 0.0255(10) 0.0146(9) 0.0227(15) 0.0001(10) -0.0064(10) -0.0041(7)
C2_13 0.041(7) 0.014(5) 0.097(8) 0.011(6) -0.048(7) -0.004(4)
F1_13 0.036(7) 0.034(7) 0.31(3) 0.037(14) -0.062(10) -0.015(6)
F2_13 0.044(8) 0.012(5) 0.123(17) 0.001(7) -0.019(11) 0.008(4)
F3_13 0.133(11) 0.043(6) 0.096(8) -0.013(6) -0.095(8) 0.020(7)
C3_13 0.040(6) 0.034(7) 0.076(8) 0.022(6) -0.005(6) -0.015(6)
F4_13 0.0285(11) 0.070(2) 0.081(3) 0.040(2) 0.0187(15) 0.0137(11)
F5_13 0.054(6) 0.053(6) 0.073(6) 0.017(5) 0.025(5) 0.023(5)
F6_13 0.037(7) 0.036(6) 0.101(15) 0.036(6) -0.008(8) -0.011(5)
C4_13 0.062(2) 0.0330(15) 0.0309(18) -0.0007(14) -0.0233(15) 0.0008(15)
F7_13 0.212(18) 0.067(8) 0.042(7) 0.019(6) -0.069(11) -0.013(11)
F8_13 0.139(4) 0.0329(12) 0.048(2) -0.0202(12) -0.040(3) 0.014(2)
F9_13 0.130(8) 0.057(8) 0.117(13) 0.013(8) 0.084(10) 0.029(7)

loop_
_atom_type_symbol
_atom_type_description
_atom_type_scat_dispersion_real
_atom_type_scat_dispersion_imag
_atom_type_scat_source
C C 0.0033 0.0016 'International Tables Vol C Tables 4.2.6.8 and 6.1.1.4'
O O 0.0106 0.0060 'International Tables Vol C Tables 4.2.6.8 and 6.1.1.4'
F F 0.0171 0.0103 'International Tables Vol C Tables 4.2.6.8 and 6.1.1.4'
Al Al 0.0645 0.0514 'International Tables Vol C Tables 4.2.6.8 and 6.1.1.4'
S S 0.1246 0.1234 'International Tables Vol C Tables 4.2.6.8 and 6.1.1.4'
Cl Cl 0.1484 0.1585 'International Tables Vol C Tables 4.2.6.8 and 6.1.1.4'

loop_
_geom_angle_atom_site_label_1
_geom_angle_atom_site_label_2
_geom_angle_atom_site_label_3
_geom_angle
_geom_angle_site_symmetry_1
O1_8 Al1 O1_3 109.8(12) .
O1_8 Al1 O1_1 115.6(12) .
O1_3 Al1 O1_1 117.55(10) .
O1_3 Al1 O1_2 112.5(3) .
O1_1 Al1 O1_2 112.1(3) .
O1_8 Al1 F1 107.3(14) .
O1_3 Al1 F1 106.07(7) .
O1_1 Al1 F1 98.92(7) .
O1_2 Al1 F1 108.3(3) .
Al1 F1 Al1 180.00(3) 2_756
O1_6 Al2 O1_5 120.1(2) .
O1_6 Al2 O1_4 110.07(15) .
O1_5 Al2 O1_4 109.98(16) .
O1_9 Al2 O1_7 116.2(4) .
O1_9 Al2 F2 96.6(3) .
O1_13 Al2 F2 109.7(5) .
O1_6 Al2 F2 108.99(13) .
O1_5 Al2 F2 98.87(12) .
O1_4 Al2 F2 107.73(10) .
O1_7 Al2 F2 104.9(3) .
Al2 F2 Al2 180.0 2_665
Cl3_11 S1_11 Cl1_11 103.40(7) .
Cl3_11 S1_11 Cl2_11 104.08(7) .
Cl1_11 S1_11 Cl2_11 102.99(6) .
Cl1_12 S1_12 Cl3_12 100.9(11) .
Cl1_12 S1_12 Cl2_12 105.0(10) .
Cl3_12 S1_12 Cl2_12 106.2(10) .
C1_1 O1_1 Al1 146.90(16) .
O1_1 C1_1 C4_1 110.42(19) .
O1_1 C1_1 C3_1 110.74(19) .
C4_1 C1_1 C3_1 109.29(19) .
O1_1 C1_1 C2_1 106.93(18) .
C4_1 C1_1 C2_1 109.62(19) .
C3_1 C1_1 C2_1 109.8(2) .
F1_1 C2_1 F3_1 108.5(2) .
F1_1 C2_1 F2_1 107.0(2) .
F3_1 C2_1 F2_1 108.1(2) .
F1_1 C2_1 C1_1 110.9(2) .
F3_1 C2_1 C1_1 110.6(2) .
F2_1 C2_1 C1_1 111.6(2) .
F5_1 C3_1 F4_1 107.8(2) .
F5_1 C3_1 F6_1 107.7(2) .
F4_1 C3_1 F6_1 107.6(2) .
F5_1 C3_1 C1_1 110.4(2) .
F4_1 C3_1 C1_1 111.1(2) .
F6_1 C3_1 C1_1 112.0(2) .
F7_1 C4_1 F8_1 108.3(2) .
F7_1 C4_1 F9_1 107.2(2) .
F8_1 C4_1 F9_1 107.5(2) .
F7_1 C4_1 C1_1 110.2(2) .
F8_1 C4_1 C1_1 112.6(2) .
F9_1 C4_1 C1_1 110.9(2) .
C1_2 O1_2 Al1 145.6(6) .
O1_2 C1_2 C4_2 109.7(5) .
O1_2 C1_2 C2_2 107.4(4) .
C4_2 C1_2 C2_2 109.7(3) .
O1_2 C1_2 C3_2 110.9(4) .
C4_2 C1_2 C3_2 109.4(3) .
C2_2 C1_2 C3_2 109.7(3) .
F3_2 C2_2 F1_2 108.1(3) .
F3_2 C2_2 F2_2 108.3(4) .
F1_2 C2_2 F2_2 107.4(4) .
F3_2 C2_2 C1_2 110.4(3) .
F1_2 C2_2 C1_2 110.5(3) .
F2_2 C2_2 C1_2 111.9(3) .
F4_2 C3_2 F5_2 109.2(3) .
F4_2 C3_2 F6_2 108.8(4) .
F5_2 C3_2 F6_2 106.4(4) .
F4_2 C3_2 C1_2 110.9(3) .
F5_2 C3_2 C1_2 109.2(3) .
F6_2 C3_2 C1_2 112.2(4) .
F7_2 C4_2 F8_2 107.6(5) .
F7_2 C4_2 F9_2 107.9(3) .
F8_2 C4_2 F9_2 107.0(5) .
F7_2 C4_2 C1_2 111.0(3) .
F8_2 C4_2 C1_2 112.6(5) .
F9_2 C4_2 C1_2 110.5(3) .
C1_3 O1_3 Al1 151.73(16) .
O1_3 C1_3 C4_3 108.41(19) .
O1_3 C1_3 C2_3 110.47(18) .
C4_3 C1_3 C2_3 109.82(19) .
O1_3 C1_3 C3_3 108.68(19) .
C4_3 C1_3 C3_3 109.53(18) .
C2_3 C1_3 C3_3 109.89(19) .
F2_3 C2_3 F1_3 108.1(2) .
F2_3 C2_3 F3_3 108.6(2) .
F1_3 C2_3 F3_3 106.7(2) .
F2_3 C2_3 C1_3 112.80(19) .
F1_3 C2_3 C1_3 110.3(2) .
F3_3 C2_3 C1_3 110.12(19) .
F4_3 C3_3 F5_3 108.2(2) .
F4_3 C3_3 F6_3 107.7(2) .
F5_3 C3_3 F6_3 107.1(2) .
F4_3 C3_3 C1_3 111.3(2) .
F5_3 C3_3 C1_3 111.1(2) .
F6_3 C3_3 C1_3 111.3(2) .
F9_3 C4_3 F8_3 108.3(2) .
F9_3 C4_3 F7_3 107.6(2) .
F8_3 C4_3 F7_3 106.7(2) .
F9_3 C4_3 C1_3 111.16(19) .
F8_3 C4_3 C1_3 112.4(2) .
F7_3 C4_3 C1_3 110.5(2) .
C1_4 O1_4 Al2 149.7(3) .
O1_4 C1_4 C2_4 110.3(4) .
O1_4 C1_4 C4_4 112.1(4) .
C2_4 C1_4 C4_4 108.4(4) .
O1_4 C1_4 C3_4 107.7(4) .
C2_4 C1_4 C3_4 108.7(4) .
C4_4 C1_4 C3_4 109.6(4) .
F3_4 C2_4 F1_4 107.5(7) .
F3_4 C2_4 F2_4 107.3(6) .
F1_4 C2_4 F2_4 107.2(5) .
F3_4 C2_4 C1_4 111.8(7) .
F1_4 C2_4 C1_4 109.4(4) .
F2_4 C2_4 C1_4 113.4(5) .
F5_4 C3_4 F4_4 107.2(4) .
F5_4 C3_4 F6_4 108.7(4) .
F4_4 C3_4 F6_4 108.4(4) .
F5_4 C3_4 C1_4 110.6(4) .
F4_4 C3_4 C1_4 109.7(4) .
F6_4 C3_4 C1_4 112.1(4) .
F7_4 C4_4 F8_4 107.4(5) .
F7_4 C4_4 F9_4 107.0(5) .
F8_4 C4_4 F9_4 106.7(5) .
F7_4 C4_4 C1_4 110.4(5) .
F8_4 C4_4 C1_4 113.2(5) .
F9_4 C4_4 C1_4 111.9(5) .
C1_5 O1_5 Al2 148.5(3) .
O1_5 C1_5 C4_5 111.0(3) .
O1_5 C1_5 C2_5 110.7(4) .
C4_5 C1_5 C2_5 110.2(3) .
O1_5 C1_5 C3_5 106.4(3) .
C4_5 C1_5 C3_5 109.7(3) .
C2_5 C1_5 C3_5 108.8(4) .
F3_5 C2_5 F2_5 106.2(5) .
F3_5 C2_5 F1_5 108.9(5) .
F2_5 C2_5 F1_5 108.4(5) .
F3_5 C2_5 C1_5 113.3(4) .
F2_5 C2_5 C1_5 111.0(5) .
F1_5 C2_5 C1_5 108.9(4) .
F5_5 C3_5 F4_5 107.7(4) .
F5_5 C3_5 F6_5 113.4(4) .
F4_5 C3_5 F6_5 106.0(4) .
F5_5 C3_5 C1_5 110.2(4) .
F4_5 C3_5 C1_5 109.4(4) .
F6_5 C3_5 C1_5 109.9(3) .
F7_5 C4_5 F8_5 109.0(5) .
F7_5 C4_5 F9_5 105.1(4) .
F8_5 C4_5 F9_5 106.4(4) .
F7_5 C4_5 C1_5 111.9(3) .
F8_5 C4_5 C1_5 113.3(4) .
F9_5 C4_5 C1_5 110.6(3) .
C1_6 O1_6 Al2 149.9(3) .
O1_6 C1_6 C4_6 111.2(4) .
O1_6 C1_6 C3_6 106.4(3) .
C4_6 C1_6 C3_6 109.0(4) .
O1_6 C1_6 C2_6 108.7(4) .
C4_6 C1_6 C2_6 110.8(4) .
C3_6 C1_6 C2_6 110.8(4) .
F2_6 C2_6 F1_6 110.0(6) .
F2_6 C2_6 F3_6 106.8(7) .
F1_6 C2_6 F3_6 106.5(4) .
F2_6 C2_6 C1_6 114.1(6) .
F1_6 C2_6 C1_6 110.1(3) .
F3_6 C2_6 C1_6 109.0(4) .
F4_6 C3_6 F5_6 107.1(6) .
F4_6 C3_6 F6_6 109.1(8) .
F5_6 C3_6 F6_6 106.3(6) .
F4_6 C3_6 C1_6 111.9(7) .
F5_6 C3_6 C1_6 111.2(3) .
F6_6 C3_6 C1_6 111.1(7) .
F9_6 C4_6 F8_6 108.1(5) .
F9_6 C4_6 F7_6 108.7(4) .
F8_6 C4_6 F7_6 107.0(5) .
F9_6 C4_6 C1_6 110.6(4) .
F8_6 C4_6 C1_6 111.2(4) .
F7_6 C4_6 C1_6 111.0(4) .
C1_7 O1_7 Al2 152.4(7) .
O1_7 C1_7 C3_7 108.5(8) .
O1_7 C1_7 C2_7 109.9(8) .
C3_7 C1_7 C2_7 112.0(8) .
O1_7 C1_7 C4_7 111.4(8) .
C3_7 C1_7 C4_7 107.7(8) .
C2_7 C1_7 C4_7 107.5(7) .
F3_7 C2_7 F1_7 107.1(15) .
F3_7 C2_7 F2_7 108.8(15) .
F1_7 C2_7 F2_7 108.4(17) .
F3_7 C2_7 C1_7 109.1(8) .
F1_7 C2_7 C1_7 111.8(16) .
F2_7 C2_7 C1_7 111.7(16) .
F5_7 C3_7 F4_7 107.5(8) .
F5_7 C3_7 F6_7 103.6(8) .
F4_7 C3_7 F6_7 108.3(8) .
F5_7 C3_7 C1_7 113.0(8) .
F4_7 C3_7 C1_7 110.8(8) .
F6_7 C3_7 C1_7 113.2(8) .
F7_7 C4_7 F9_7 107.9(9) .
F7_7 C4_7 F8_7 108.5(16) .
F9_7 C4_7 F8_7 109.4(15) .
F7_7 C4_7 C1_7 108.6(8) .
F9_7 C4_7 C1_7 113.1(7) .
F8_7 C4_7 C1_7 109.2(15) .
C1_8 O1_8 Al1 149(3) .
O1_8 C1_8 C4_8 110.5(17) .
O1_8 C1_8 C3_8 111.5(17) .
C4_8 C1_8 C3_8 108.3(10) .
O1_8 C1_8 C2_8 111.9(17) .
C4_8 C1_8 C2_8 107.0(10) .
C3_8 C1_8 C2_8 107.5(10) .
F1_8 C2_8 F2_8 112.5(15) .
F1_8 C2_8 F3_8 106.9(12) .
F2_8 C2_8 F3_8 108.4(17) .
F1_8 C2_8 C1_8 112.3(10) .
F2_8 C2_8 C1_8 109.0(15) .
F3_8 C2_8 C1_8 107.4(10) .
F5_8 C3_8 F6_8 108.3(17) .
F5_8 C3_8 F4_8 109.3(11) .
F6_8 C3_8 F4_8 107.3(18) .
F5_8 C3_8 C1_8 113.2(9) .
F6_8 C3_8 C1_8 112.0(18) .
F4_8 C3_8 C1_8 106.6(10) .
F7_8 C4_8 F9_8 103.6(11) .
F7_8 C4_8 F8_8 111.3(16) .
F9_8 C4_8 F8_8 110.0(15) .
F7_8 C4_8 C1_8 111.6(10) .
F9_8 C4_8 C1_8 111.0(10) .
F8_8 C4_8 C1_8 109.3(13) .
C1_9 O1_9 Al2 151.8(8) .
O1_9 C1_9 C3_9 110.8(10) .
O1_9 C1_9 C4_9 104.7(9) .
C3_9 C1_9 C4_9 111.0(10) .
O1_9 C1_9 C2_9 111.2(8) .
C3_9 C1_9 C2_9 108.0(9) .
C4_9 C1_9 C2_9 111.1(9) .
F1_9 C2_9 F2_9 107.2(9) .
F1_9 C2_9 F3_9 110.5(9) .
F2_9 C2_9 F3_9 109.0(9) .
F1_9 C2_9 C1_9 109.7(8) .
F2_9 C2_9 C1_9 111.5(8) .
F3_9 C2_9 C1_9 109.0(8) .
F5_9 C3_9 F6_9 112.9(14) .
F5_9 C3_9 F4_9 105.0(12) .
F6_9 C3_9 F4_9 109.2(12) .
F5_9 C3_9 C1_9 110.8(12) .
F6_9 C3_9 C1_9 110.2(11) .
F4_9 C3_9 C1_9 108.5(12) .
F9_9 C4_9 F8_9 107.4(16) .
F9_9 C4_9 F7_9 107.9(16) .
F8_9 C4_9 F7_9 108.1(12) .
F9_9 C4_9 C1_9 111.3(16) .
F8_9 C4_9 C1_9 109.9(11) .
F7_9 C4_9 C1_9 112.0(11) .
C1_13 O1_13 Al2 153.5(11) .
O1_13 C1_13 C4_13 118.5(11) .
O1_13 C1_13 C2_13 109.8(10) .
C4_13 C1_13 C2_13 110.2(10) .
O1_13 C1_13 C3_13 102.4(10) .
C4_13 C1_13 C3_13 107.1(10) .
C2_13 C1_13 C3_13 108.0(10) .
F3_13 C2_13 F1_13 110.9(15) .
F3_13 C2_13 F2_13 113.2(15) .
F1_13 C2_13 F2_13 107.8(16) .
F3_13 C2_13 C1_13 108.5(10) .
F1_13 C2_13 C1_13 104.8(11) .
F2_13 C2_13 C1_13 111.3(15) .
F6_13 C3_13 F5_13 114.0(17) .
F6_13 C3_13 F4_13 111.1(17) .
F5_13 C3_13 F4_13 104.4(14) .
F6_13 C3_13 C1_13 113.5(15) .
F5_13 C3_13 C1_13 108.1(11) .
F4_13 C3_13 C1_13 105.0(11) .
F7_13 C4_13 F9_13 110.1(15) .
F7_13 C4_13 F8_13 104.8(13) .
F9_13 C4_13 F8_13 107.1(14) .
F7_13 C4_13 C1_13 112.9(12) .
F9_13 C4_13 C1_13 110.9(12) .
F8_13 C4_13 C1_13 110.8(12) .

loop_
_geom_bond_atom_site_label_1
_geom_bond_atom_site_label_2
_geom_bond_distance
Al1 O1_8 1.63(2)
Al1 O1_3 1.6982(17)
Al1 O1_1 1.7019(17)
Al1 O1_2 1.721(6)
Al1 F1 1.7650(6)
Al2 O1_9 1.624(6)
Al2 O1_13 1.651(12)
Al2 O1_6 1.681(3)
Al2 O1_5 1.693(3)
Al2 O1_4 1.736(3)
Al2 O1_7 1.750(7)
Al2 F2 1.7641(6)
S1_11 Cl3_11 1.9461(14)
S1_11 Cl1_11 1.9529(12)
S1_11 Cl2_11 1.9571(14)
S1_12 Cl1_12 1.940(16)
S1_12 Cl3_12 1.944(15)
S1_12 Cl2_12 1.950(15)
O1_1 C1_1 1.355(2)
C1_1 C4_1 1.550(3)
C1_1 C3_1 1.552(3)
C1_1 C2_1 1.554(3)
C2_1 F1_1 1.328(3)
C2_1 F3_1 1.328(3)
C2_1 F2_1 1.340(3)
C3_1 F5_1 1.320(3)
C3_1 F4_1 1.333(3)
C3_1 F6_1 1.344(3)
C4_1 F7_1 1.327(3)
C4_1 F8_1 1.334(3)
C4_1 F9_1 1.340(3)
O1_2 C1_2 1.363(4)
C1_2 C4_2 1.545(5)
C1_2 C2_2 1.547(5)
C1_2 C3_2 1.554(5)
C2_2 F3_2 1.332(4)
C2_2 F1_2 1.341(4)
C2_2 F2_2 1.345(5)
C3_2 F4_2 1.330(5)
C3_2 F5_2 1.334(5)
C3_2 F6_2 1.346(5)
C4_2 F7_2 1.335(5)
C4_2 F8_2 1.343(6)
C4_2 F9_2 1.351(5)
O1_3 C1_3 1.358(3)
C1_3 C4_3 1.545(3)
C1_3 C2_3 1.554(3)
C1_3 C3_3 1.555(3)
C2_3 F2_3 1.324(3)
C2_3 F1_3 1.324(3)
C2_3 F3_3 1.329(3)
C3_3 F4_3 1.318(3)
C3_3 F5_3 1.330(3)
C3_3 F6_3 1.339(3)
C4_3 F9_3 1.324(3)
C4_3 F8_3 1.334(3)
C4_3 F7_3 1.340(3)
O1_4 C1_4 1.360(5)
C1_4 C2_4 1.550(6)
C1_4 C4_4 1.551(6)
C1_4 C3_4 1.558(6)
C2_4 F3_4 1.316(6)
C2_4 F1_4 1.338(7)
C2_4 F2_4 1.360(6)
C3_4 F5_4 1.326(5)
C3_4 F4_4 1.338(6)
C3_4 F6_4 1.339(5)
C4_4 F7_4 1.321(6)
C4_4 F8_4 1.334(6)
C4_4 F9_4 1.345(6)
O1_5 C1_5 1.355(4)
C1_5 C4_5 1.543(5)
C1_5 C2_5 1.545(5)
C1_5 C3_5 1.564(5)
C2_5 F3_5 1.315(5)
C2_5 F2_5 1.326(7)
C2_5 F1_5 1.350(6)
C3_5 F5_5 1.308(5)
C3_5 F4_5 1.316(6)
C3_5 F6_5 1.335(5)
C4_5 F7_5 1.321(5)
C4_5 F8_5 1.333(6)
C4_5 F9_5 1.344(5)
O1_6 C1_6 1.360(5)
C1_6 C4_6 1.529(6)
C1_6 C3_6 1.546(6)
C1_6 C2_6 1.546(6)
C2_6 F2_6 1.319(7)
C2_6 F1_6 1.319(5)
C2_6 F3_6 1.354(6)
C3_6 F4_6 1.323(9)
C3_6 F5_6 1.334(5)
C3_6 F6_6 1.338(8)
C4_6 F9_6 1.315(6)
C4_6 F8_6 1.343(6)
C4_6 F7_6 1.347(7)
O1_7 C1_7 1.360(10)
C1_7 C3_7 1.521(10)
C1_7 C2_7 1.549(10)
C1_7 C4_7 1.567(10)
C2_7 F3_7 1.322(10)
C2_7 F1_7 1.327(12)
C2_7 F2_7 1.331(12)
C3_7 F5_7 1.320(9)
C3_7 F4_7 1.328(9)
C3_7 F6_7 1.340(10)
C4_7 F7_7 1.314(11)
C4_7 F9_7 1.322(10)
C4_7 F8_7 1.324(12)
O1_8 C1_8 1.349(11)
C1_8 C4_8 1.545(12)
C1_8 C3_8 1.550(12)
C1_8 C2_8 1.552(12)
C2_8 F1_8 1.316(11)
C2_8 F2_8 1.332(13)
C2_8 F3_8 1.335(12)
C3_8 F5_8 1.298(11)
C3_8 F6_8 1.335(13)
C3_8 F4_8 1.345(12)
C4_8 F7_8 1.320(12)
C4_8 F9_8 1.325(11)
C4_8 F8_8 1.326(12)
O1_9 C1_9 1.347(10)
C1_9 C3_9 1.547(11)
C1_9 C4_9 1.548(11)
C1_9 C2_9 1.550(11)
C2_9 F1_9 1.308(10)
C2_9 F2_9 1.348(9)
C2_9 F3_9 1.352(11)
C3_9 F5_9 1.329(12)
C3_9 F6_9 1.329(12)
C3_9 F4_9 1.330(12)
C4_9 F9_9 1.321(12)
C4_9 F8_9 1.322(12)
C4_9 F7_9 1.333(12)
O1_13 C1_13 1.361(11)
C1_13 C4_13 1.534(12)
C1_13 C2_13 1.560(11)
C1_13 C3_13 1.564(12)
C2_13 F3_13 1.303(12)
C2_13 F1_13 1.320(12)
C2_13 F2_13 1.326(12)
C3_13 F6_13 1.306(13)
C3_13 F5_13 1.313(13)
C3_13 F4_13 1.314(13)
C4_13 F7_13 1.328(12)
C4_13 F9_13 1.330(13)
C4_13 F8_13 1.359(13)

loop_
_geom_torsion_atom_site_label_1
_geom_torsion_atom_site_label_2
_geom_torsion_atom_site_label_3
_geom_torsion_atom_site_label_4
_geom_torsion
O1_8 Al1 O1_1 C1_1 -39.5(15)
O1_3 Al1 O1_1 C1_1 92.9(3)
O1_2 Al1 O1_1 C1_1 -39.7(5)
F1 Al1 O1_1 C1_1 -153.7(3)
Al1 O1_1 C1_1 C4_1 -62.7(4)
Al1 O1_1 C1_1 C3_1 58.5(4)
Al1 O1_1 C1_1 C2_1 178.1(2)
O1_1 C1_1 C2_1 F1_1 46.0(3)
C4_1 C1_1 C2_1 F1_1 -73.7(2)
C3_1 C1_1 C2_1 F1_1 166.21(19)
O1_1 C1_1 C2_1 F3_1 -74.4(3)
C4_1 C1_1 C2_1 F3_1 165.9(2)
C3_1 C1_1 C2_1 F3_1 45.8(3)
O1_1 C1_1 C2_1 F2_1 165.2(2)
C4_1 C1_1 C2_1 F2_1 45.5(3)
C3_1 C1_1 C2_1 F2_1 -74.6(3)
O1_1 C1_1 C3_1 F5_1 40.2(3)
C4_1 C1_1 C3_1 F5_1 162.1(2)
C2_1 C1_1 C3_1 F5_1 -77.7(2)
O1_1 C1_1 C3_1 F4_1 -79.3(2)
C4_1 C1_1 C3_1 F4_1 42.6(3)
C2_1 C1_1 C3_1 F4_1 162.85(19)
O1_1 C1_1 C3_1 F6_1 160.3(2)
C4_1 C1_1 C3_1 F6_1 -77.8(3)
C2_1 C1_1 C3_1 F6_1 42.4(3)
O1_1 C1_1 C4_1 F7_1 43.5(3)
C3_1 C1_1 C4_1 F7_1 -78.6(2)
C2_1 C1_1 C4_1 F7_1 161.0(2)
O1_1 C1_1 C4_1 F8_1 164.5(2)
C3_1 C1_1 C4_1 F8_1 42.4(3)
C2_1 C1_1 C4_1 F8_1 -78.0(3)
O1_1 C1_1 C4_1 F9_1 -75.0(2)
C3_1 C1_1 C4_1 F9_1 162.9(2)
C2_1 C1_1 C4_1 F9_1 42.5(3)
O1_3 Al1 O1_2 C1_2 10.9(13)
O1_1 Al1 O1_2 C1_2 146.0(11)
F1 Al1 O1_2 C1_2 -105.9(11)
Al1 O1_2 C1_2 C4_2 -78.6(12)
Al1 O1_2 C1_2 C2_2 162.2(10)
Al1 O1_2 C1_2 C3_2 42.3(13)
O1_2 C1_2 C2_2 F3_2 -76.6(5)
C4_2 C1_2 C2_2 F3_2 164.2(3)
C3_2 C1_2 C2_2 F3_2 44.1(4)
O1_2 C1_2 C2_2 F1_2 43.1(5)
C4_2 C1_2 C2_2 F1_2 -76.2(4)
C3_2 C1_2 C2_2 F1_2 163.7(3)
O1_2 C1_2 C2_2 F2_2 162.7(6)
C4_2 C1_2 C2_2 F2_2 43.5(5)
C3_2 C1_2 C2_2 F2_2 -76.6(5)
O1_2 C1_2 C3_2 F4_2 -81.2(5)
C4_2 C1_2 C3_2 F4_2 40.0(4)
C2_2 C1_2 C3_2 F4_2 160.3(3)
O1_2 C1_2 C3_2 F5_2 39.2(6)
C4_2 C1_2 C3_2 F5_2 160.4(4)
C2_2 C1_2 C3_2 F5_2 -79.3(4)
O1_2 C1_2 C3_2 F6_2 156.9(5)
C4_2 C1_2 C3_2 F6_2 -81.9(4)
C2_2 C1_2 C3_2 F6_2 38.4(5)
O1_2 C1_2 C4_2 F7_2 44.4(5)
C2_2 C1_2 C4_2 F7_2 162.3(4)
C3_2 C1_2 C4_2 F7_2 -77.4(4)
O1_2 C1_2 C4_2 F8_2 165.2(6)
C2_2 C1_2 C4_2 F8_2 -77.0(6)
C3_2 C1_2 C4_2 F8_2 43.3(6)
O1_2 C1_2 C4_2 F9_2 -75.2(5)
C2_2 C1_2 C4_2 F9_2 42.6(4)
C3_2 C1_2 C4_2 F9_2 162.9(3)
O1_8 Al1 O1_3 C1_3 -176.3(15)
O1_1 Al1 O1_3 C1_3 48.7(4)
O1_2 Al1 O1_3 C1_3 -178.9(5)
F1 Al1 O1_3 C1_3 -60.7(4)
Al1 O1_3 C1_3 C4_3 133.7(3)
Al1 O1_3 C1_3 C2_3 13.3(5)
Al1 O1_3 C1_3 C3_3 -107.3(4)
O1_3 C1_3 C2_3 F2_3 -165.4(2)
C4_3 C1_3 C2_3 F2_3 75.1(2)
C3_3 C1_3 C2_3 F2_3 -45.5(3)
O1_3 C1_3 C2_3 F1_3 73.6(2)
C4_3 C1_3 C2_3 F1_3 -45.9(2)
C3_3 C1_3 C2_3 F1_3 -166.50(19)
O1_3 C1_3 C2_3 F3_3 -43.9(3)
C4_3 C1_3 C2_3 F3_3 -163.5(2)
C3_3 C1_3 C2_3 F3_3 76.0(2)
O1_3 C1_3 C3_3 F4_3 -42.1(3)
C4_3 C1_3 C3_3 F4_3 76.2(2)
C2_3 C1_3 C3_3 F4_3 -163.1(2)
O1_3 C1_3 C3_3 F5_3 78.5(2)
C4_3 C1_3 C3_3 F5_3 -163.3(2)
C2_3 C1_3 C3_3 F5_3 -42.5(3)
O1_3 C1_3 C3_3 F6_3 -162.3(2)
C4_3 C1_3 C3_3 F6_3 -44.0(3)
C2_3 C1_3 C3_3 F6_3 76.7(2)
O1_3 C1_3 C4_3 F9_3 -44.8(3)
C2_3 C1_3 C4_3 F9_3 76.0(2)
C3_3 C1_3 C4_3 F9_3 -163.2(2)
O1_3 C1_3 C4_3 F8_3 -166.34(19)
C2_3 C1_3 C4_3 F8_3 -45.6(3)
C3_3 C1_3 C4_3 F8_3 75.2(2)
O1_3 C1_3 C4_3 F7_3 74.6(2)
C2_3 C1_3 C4_3 F7_3 -164.59(19)
C3_3 C1_3 C4_3 F7_3 -43.8(3)
O1_6 Al2 O1_4 C1_4 8.7(6)
O1_5 Al2 O1_4 C1_4 143.2(6)
F2 Al2 O1_4 C1_4 -110.1(6)
Al2 O1_4 C1_4 C2_4 85.2(7)
Al2 O1_4 C1_4 C4_4 -35.7(8)
Al2 O1_4 C1_4 C3_4 -156.4(5)
O1_4 C1_4 C2_4 F3_4 74.2(7)
C4_4 C1_4 C2_4 F3_4 -162.7(6)
C3_4 C1_4 C2_4 F3_4 -43.6(7)
O1_4 C1_4 C2_4 F1_4 -44.6(6)
C4_4 C1_4 C2_4 F1_4 78.4(6)
C3_4 C1_4 C2_4 F1_4 -162.5(5)
O1_4 C1_4 C2_4 F2_4 -164.3(5)
C4_4 C1_4 C2_4 F2_4 -41.2(6)
C3_4 C1_4 C2_4 F2_4 77.9(6)
O1_4 C1_4 C3_4 F5_4 -42.3(5)
C2_4 C1_4 C3_4 F5_4 77.1(5)
C4_4 C1_4 C3_4 F5_4 -164.5(4)
O1_4 C1_4 C3_4 F4_4 75.7(5)
C2_4 C1_4 C3_4 F4_4 -164.9(4)
C4_4 C1_4 C3_4 F4_4 -46.5(5)
O1_4 C1_4 C3_4 F6_4 -163.8(4)
C2_4 C1_4 C3_4 F6_4 -44.4(6)
C4_4 C1_4 C3_4 F6_4 74.0(5)
O1_4 C1_4 C4_4 F7_4 -39.5(6)
C2_4 C1_4 C4_4 F7_4 -161.5(5)
C3_4 C1_4 C4_4 F7_4 80.0(6)
O1_4 C1_4 C4_4 F8_4 -160.0(5)
C2_4 C1_4 C4_4 F8_4 78.1(6)
C3_4 C1_4 C4_4 F8_4 -40.4(6)
O1_4 C1_4 C4_4 F9_4 79.5(5)
C2_4 C1_4 C4_4 F9_4 -42.5(6)
C3_4 C1_4 C4_4 F9_4 -161.0(4)
O1_6 Al2 O1_5 C1_5 62.5(6)
O1_4 Al2 O1_5 C1_5 -66.7(6)
F2 Al2 O1_5 C1_5 -179.4(6)
Al2 O1_5 C1_5 C4_5 -27.3(7)
Al2 O1_5 C1_5 C2_5 95.4(7)
Al2 O1_5 C1_5 C3_5 -146.6(5)
O1_5 C1_5 C2_5 F3_5 45.1(6)
C4_5 C1_5 C2_5 F3_5 168.3(5)
C3_5 C1_5 C2_5 F3_5 -71.4(6)
O1_5 C1_5 C2_5 F2_5 164.5(5)
C4_5 C1_5 C2_5 F2_5 -72.3(6)
C3_5 C1_5 C2_5 F2_5 48.0(6)
O1_5 C1_5 C2_5 F1_5 -76.3(5)
C4_5 C1_5 C2_5 F1_5 46.9(5)
C3_5 C1_5 C2_5 F1_5 167.2(4)
O1_5 C1_5 C3_5 F5_5 -72.3(5)
C4_5 C1_5 C3_5 F5_5 167.5(4)
C2_5 C1_5 C3_5 F5_5 46.9(5)
O1_5 C1_5 C3_5 F4_5 46.0(4)
C4_5 C1_5 C3_5 F4_5 -74.2(4)
C2_5 C1_5 C3_5 F4_5 165.2(4)
O1_5 C1_5 C3_5 F6_5 162.0(4)
C4_5 C1_5 C3_5 F6_5 41.9(5)
C2_5 C1_5 C3_5 F6_5 -78.8(5)
O1_5 C1_5 C4_5 F7_5 -73.7(4)
C2_5 C1_5 C4_5 F7_5 163.3(4)
C3_5 C1_5 C4_5 F7_5 43.6(5)
O1_5 C1_5 C4_5 F8_5 162.5(4)
C2_5 C1_5 C4_5 F8_5 39.5(6)
C3_5 C1_5 C4_5 F8_5 -80.2(5)
O1_5 C1_5 C4_5 F9_5 43.1(5)
C2_5 C1_5 C4_5 F9_5 -79.8(5)
C3_5 C1_5 C4_5 F9_5 160.4(4)
O1_5 Al2 O1_6 C1_6 77.5(7)
O1_4 Al2 O1_6 C1_6 -153.3(7)
F2 Al2 O1_6 C1_6 -35.4(7)
Al2 O1_6 C1_6 C4_6 -57.7(8)
Al2 O1_6 C1_6 C3_6 -176.2(6)
Al2 O1_6 C1_6 C2_6 64.5(8)
O1_6 C1_6 C2_6 F2_6 158.7(7)
C4_6 C1_6 C2_6 F2_6 -78.9(7)
C3_6 C1_6 C2_6 F2_6 42.1(7)
O1_6 C1_6 C2_6 F1_6 -77.1(4)
C4_6 C1_6 C2_6 F1_6 45.4(5)
C3_6 C1_6 C2_6 F1_6 166.4(3)
O1_6 C1_6 C2_6 F3_6 39.4(5)
C4_6 C1_6 C2_6 F3_6 161.9(4)
C3_6 C1_6 C2_6 F3_6 -77.1(4)
O1_6 C1_6 C3_6 F4_6 42.7(7)
C4_6 C1_6 C3_6 F4_6 -77.3(7)
C2_6 C1_6 C3_6 F4_6 160.7(6)
O1_6 C1_6 C3_6 F5_6 -77.0(4)
C4_6 C1_6 C3_6 F5_6 163.1(4)
C2_6 C1_6 C3_6 F5_6 41.0(5)
O1_6 C1_6 C3_6 F6_6 164.8(6)
C4_6 C1_6 C3_6 F6_6 44.9(7)
C2_6 C1_6 C3_6 F6_6 -77.2(7)
O1_6 C1_6 C4_6 F9_6 42.3(6)
C3_6 C1_6 C4_6 F9_6 159.2(4)
C2_6 C1_6 C4_6 F9_6 -78.7(5)
O1_6 C1_6 C4_6 F8_6 162.5(5)
C3_6 C1_6 C4_6 F8_6 -80.6(5)
C2_6 C1_6 C4_6 F8_6 41.5(6)
O1_6 C1_6 C4_6 F7_6 -78.5(5)
C3_6 C1_6 C4_6 F7_6 38.4(5)
C2_6 C1_6 C4_6 F7_6 160.5(4)
O1_9 Al2 O1_7 C1_7 -60.8(17)
F2 Al2 O1_7 C1_7 44.5(17)
Al2 O1_7 C1_7 C3_7 -93.0(17)
Al2 O1_7 C1_7 C2_7 144.3(14)
Al2 O1_7 C1_7 C4_7 25(2)
O1_7 C1_7 C2_7 F3_7 73.2(11)
C3_7 C1_7 C2_7 F3_7 -47.4(12)
C4_7 C1_7 C2_7 F3_7 -165.5(10)
O1_7 C1_7 C2_7 F1_7 -45.0(18)
C3_7 C1_7 C2_7 F1_7 -165.6(17)
C4_7 C1_7 C2_7 F1_7 76.3(17)
O1_7 C1_7 C2_7 F2_7 -166.5(17)
C3_7 C1_7 C2_7 F2_7 72.8(18)
C4_7 C1_7 C2_7 F2_7 -45.2(18)
O1_7 C1_7 C3_7 F5_7 -47.4(11)
C2_7 C1_7 C3_7 F5_7 74.1(10)
C4_7 C1_7 C3_7 F5_7 -168.0(8)
O1_7 C1_7 C3_7 F4_7 73.3(10)
C2_7 C1_7 C3_7 F4_7 -165.3(8)
C4_7 C1_7 C3_7 F4_7 -47.3(10)
O1_7 C1_7 C3_7 F6_7 -164.8(8)
C2_7 C1_7 C3_7 F6_7 -43.3(11)
C4_7 C1_7 C3_7 F6_7 74.6(10)
O1_7 C1_7 C4_7 F7_7 -38.2(12)
C3_7 C1_7 C4_7 F7_7 80.6(11)
C2_7 C1_7 C4_7 F7_7 -158.5(10)
O1_7 C1_7 C4_7 F9_7 81.6(10)
C3_7 C1_7 C4_7 F9_7 -159.6(8)
C2_7 C1_7 C4_7 F9_7 -38.8(10)
O1_7 C1_7 C4_7 F8_7 -156.3(16)
C3_7 C1_7 C4_7 F8_7 -37.5(17)
C2_7 C1_7 C4_7 F8_7 83.3(17)
O1_3 Al1 O1_8 C1_8 6(6)
O1_1 Al1 O1_8 C1_8 142(5)
F1 Al1 O1_8 C1_8 -109(5)
Al1 O1_8 C1_8 C4_8 -168(5)
Al1 O1_8 C1_8 C3_8 -48(6)
Al1 O1_8 C1_8 C2_8 72(6)
O1_8 C1_8 C2_8 F1_8 73(2)
C4_8 C1_8 C2_8 F1_8 -47.8(14)
C3_8 C1_8 C2_8 F1_8 -163.9(11)
O1_8 C1_8 C2_8 F2_8 -161(2)
C4_8 C1_8 C2_8 F2_8 77.6(18)
C3_8 C1_8 C2_8 F2_8 -38.5(18)
O1_8 C1_8 C2_8 F3_8 -44(2)
C4_8 C1_8 C2_8 F3_8 -165.1(12)
C3_8 C1_8 C2_8 F3_8 78.7(13)
O1_8 C1_8 C3_8 F5_8 76.6(19)
C4_8 C1_8 C3_8 F5_8 -161.7(11)
C2_8 C1_8 C3_8 F5_8 -46.4(13)
O1_8 C1_8 C3_8 F6_8 -161(3)
C4_8 C1_8 C3_8 F6_8 -39(2)
C2_8 C1_8 C3_8 F6_8 76(2)
O1_8 C1_8 C3_8 F4_8 -44(2)
C4_8 C1_8 C3_8 F4_8 78.1(14)
C2_8 C1_8 C3_8 F4_8 -166.6(12)
O1_8 C1_8 C4_8 F7_8 74(2)
C3_8 C1_8 C4_8 F7_8 -48.7(14)
C2_8 C1_8 C4_8 F7_8 -164.3(11)
O1_8 C1_8 C4_8 F9_8 -41(2)
C3_8 C1_8 C4_8 F9_8 -163.7(11)
C2_8 C1_8 C4_8 F9_8 80.7(13)
O1_8 C1_8 C4_8 F8_8 -163(2)
C3_8 C1_8 C4_8 F8_8 74.9(19)
C2_8 C1_8 C4_8 F8_8 -40.7(19)
O1_7 Al2 O1_9 C1_9 -88.3(15)
F2 Al2 O1_9 C1_9 161.5(14)
Al2 O1_9 C1_9 C3_9 59.8(17)
Al2 O1_9 C1_9 C4_9 179.6(12)
Al2 O1_9 C1_9 C2_9 -60.3(18)
O1_9 C1_9 C2_9 F1_9 -42.3(12)
C3_9 C1_9 C2_9 F1_9 -164.1(10)
C4_9 C1_9 C2_9 F1_9 74.0(11)
O1_9 C1_9 C2_9 F2_9 -160.9(10)
C3_9 C1_9 C2_9 F2_9 77.3(12)
C4_9 C1_9 C2_9 F2_9 -44.7(12)
O1_9 C1_9 C2_9 F3_9 78.8(11)
C3_9 C1_9 C2_9 F3_9 -43.0(11)
C4_9 C1_9 C2_9 F3_9 -165.0(10)
O1_9 C1_9 C3_9 F5_9 -38.6(14)
C4_9 C1_9 C3_9 F5_9 -154.5(11)
C2_9 C1_9 C3_9 F5_9 83.5(13)
O1_9 C1_9 C3_9 F6_9 -164.3(12)
C4_9 C1_9 C3_9 F6_9 79.7(14)
C2_9 C1_9 C3_9 F6_9 -42.3(14)
O1_9 C1_9 C3_9 F4_9 76.2(13)
C4_9 C1_9 C3_9 F4_9 -39.7(14)
C2_9 C1_9 C3_9 F4_9 -161.7(11)
O1_9 C1_9 C4_9 F9_9 73.3(17)
C3_9 C1_9 C4_9 F9_9 -167.1(16)
C2_9 C1_9 C4_9 F9_9 -46.9(18)
O1_9 C1_9 C4_9 F8_9 -167.8(11)
C3_9 C1_9 C4_9 F8_9 -48.2(14)
C2_9 C1_9 C4_9 F8_9 72.0(13)
O1_9 C1_9 C4_9 F7_9 -47.6(14)
C3_9 C1_9 C4_9 F7_9 72.0(14)
C2_9 C1_9 C4_9 F7_9 -167.8(11)
F2 Al2 O1_13 C1_13 123(2)
Al2 O1_13 C1_13 C4_13 -76(3)
Al2 O1_13 C1_13 C2_13 52(3)
Al2 O1_13 C1_13 C3_13 167(2)
O1_13 C1_13 C2_13 F3_13 63.2(14)
C4_13 C1_13 C2_13 F3_13 -164.4(12)
C3_13 C1_13 C2_13 F3_13 -47.7(14)
O1_13 C1_13 C2_13 F1_13 -55.4(16)
C4_13 C1_13 C2_13 F1_13 77.1(17)
C3_13 C1_13 C2_13 F1_13 -166.3(15)
O1_13 C1_13 C2_13 F2_13 -171.6(17)
C4_13 C1_13 C2_13 F2_13 -39.2(19)
C3_13 C1_13 C2_13 F2_13 77.5(18)
O1_13 C1_13 C3_13 F6_13 -161.3(19)
C4_13 C1_13 C3_13 F6_13 73(2)
C2_13 C1_13 C3_13 F6_13 -45(2)
O1_13 C1_13 C3_13 F5_13 -33.8(14)
C4_13 C1_13 C3_13 F5_13 -159.2(12)
C2_13 C1_13 C3_13 F5_13 82.1(13)
O1_13 C1_13 C3_13 F4_13 77.2(15)
C4_13 C1_13 C3_13 F4_13 -48.2(15)
C2_13 C1_13 C3_13 F4_13 -166.9(13)
O1_13 C1_13 C4_13 F7_13 -39.0(19)
C2_13 C1_13 C4_13 F7_13 -166.8(15)
C3_13 C1_13 C4_13 F7_13 76.0(16)
O1_13 C1_13 C4_13 F9_13 85.1(15)
C2_13 C1_13 C4_13 F9_13 -42.7(15)
C3_13 C1_13 C4_13 F9_13 -159.9(13)
O1_13 C1_13 C4_13 F8_13 -156.1(14)
C2_13 C1_13 C4_13 F8_13 76.1(15)
C3_13 C1_13 C4_13 F8_13 -41.1(15)
